data_1571290
loop_
_publ_author_name
'Timmann, Sven'
'Wu, Tun-Hui'
'Golz, Christopher'
'Alcarazo, Manuel'

_publ_section_title
;
 Reactivity of &#x3b1;-diazo sulfonium salts: rhodium-catalysed ring
 expansion of indenes to naphthalenes.
;
_journal_issue 16
_journal_name_full 'Chemical science'
_journal_page_first 5938
_journal_page_last 5943
_journal_paper_doi 10.1039/d4sc01138d
_journal_volume 15
_journal_year 2024
_chemical_formula_moiety 'C22 H15 F3 O4 S2'
_chemical_formula_sum 'C22 H15 F3 O4 S2'
_chemical_formula_weight 464.46
_space_group_crystal_system triclinic
_space_group_IT_number 2
_space_group_name_Hall '-P 1'
_space_group_name_H-M_alt 'P -1'
_atom_sites_solution_hydrogens geom
_atom_sites_solution_primary dual
_audit_creation_date 2023-08-07
_audit_creation_method
;FinalCif V123 by Daniel Kratzert, Freiburg 2023, 
https://dkratzert.de/finalcif.html
;
_audit_update_record
;
2024-02-14 deposited with the CCDC.	2024-03-12 downloaded from the CCDC.
;
_cell_angle_alpha 78.205(8)
_cell_angle_beta 88.999(10)
_cell_angle_gamma 81.864(11)
_cell_formula_units_Z 2
_cell_length_a 6.8498(16)
_cell_length_b 9.930(2)
_cell_length_c 15.949(4)
_cell_measurement_reflns_used 9768
_cell_measurement_temperature 100.00
_cell_measurement_theta_max 30.508
_cell_measurement_theta_min 2.252
_cell_volume 1051.2(4)
_computing_cell_refinement 'SAINT V8.40B (?, 2016)'
_computing_data_collection 'Bruker BIS V6.2.15/2021-03-16 && APEX4 2022.1-1'
_computing_data_reduction 'SAINT V8.40B (?, 2016)'
_computing_molecular_graphics 'Olex2 1.5 (Dolomanov et al., 2009)'
_computing_publication_material 'Olex2 1.5 (Dolomanov et al., 2009)'
_computing_structure_refinement 'XL  (Sheldrick, 2008)'
_computing_structure_solution 'XT  (Sheldrick, 2015)'
_diffrn_ambient_environment N~2~
_diffrn_ambient_temperature 100.00
_diffrn_detector CPAD
_diffrn_detector_area_resol_mean 7.41
_diffrn_detector_type 'Bruker PHOTON III'
_diffrn_measured_fraction_theta_full 1.000
_diffrn_measured_fraction_theta_max 0.997
_diffrn_measurement_device 'four-circle diffractometer'
_diffrn_measurement_device_type 'Bruker D8 VENTURE dual wavelength Mo/Cu'
_diffrn_measurement_method '\w and \f scans'
_diffrn_measurement_specimen_support 'MiTeGen micromount'
_diffrn_radiation_monochromator 'mirror optics'
_diffrn_radiation_probe x-ray
_diffrn_radiation_type MoK\a
_diffrn_radiation_wavelength 0.71073
_diffrn_reflns_av_R_equivalents 0.0469
_diffrn_reflns_av_unetI/netI 0.0202
_diffrn_reflns_Laue_measured_fraction_full 1.000
_diffrn_reflns_Laue_measured_fraction_max 0.997
_diffrn_reflns_limit_h_max 9
_diffrn_reflns_limit_h_min -9
_diffrn_reflns_limit_k_max 14
_diffrn_reflns_limit_k_min -14
_diffrn_reflns_limit_l_max 22
_diffrn_reflns_limit_l_min -22
_diffrn_reflns_number 84131
_diffrn_reflns_point_group_measured_fraction_full 1.000
_diffrn_reflns_point_group_measured_fraction_max 0.997
_diffrn_reflns_theta_full 25.242
_diffrn_reflns_theta_max 30.514
_diffrn_reflns_theta_min 2.116
_diffrn_source 'microfocus sealed X-ray tube'
_diffrn_source_current 1.0
_diffrn_source_power 0.05
_diffrn_source_type 'Incoatec I\ms'
_diffrn_source_voltage 50.0
_diffrn_standards_number 0
_exptl_absorpt_coefficient_mu 0.306
_exptl_absorpt_correction_T_max 1.0000
_exptl_absorpt_correction_T_min 0.7731
_exptl_absorpt_correction_type numerical
_exptl_absorpt_process_details
;
SADABS-2016/2 (Bruker,2016/2) was used for absorption correction.
wR2(int) was 0.1069 before and 0.0586 after correction.
The Ratio of minimum to maximum transmission is 0.7731.
The \l/2 correction factor is Not present.
;
_exptl_crystal_colour yellow
_exptl_crystal_colour_primary yellow
_exptl_crystal_density_diffrn 1.467
_exptl_crystal_description plate
_exptl_crystal_F_000 476
_exptl_crystal_size_max 0.222
_exptl_crystal_size_mid 0.215
_exptl_crystal_size_min 0.06
_refine_diff_density_max 0.430
_refine_diff_density_min -0.407
_refine_diff_density_rms 0.059
_refine_ls_extinction_method none
_refine_ls_goodness_of_fit_ref 1.026
_refine_ls_hydrogen_treatment constr
_refine_ls_matrix_type full
_refine_ls_number_parameters 281
_refine_ls_number_reflns 6400
_refine_ls_number_restraints 0
_refine_ls_restrained_S_all 1.026
_refine_ls_R_factor_all 0.0479
_refine_ls_R_factor_gt 0.0399
_refine_ls_shift/su_max 0.001
_refine_ls_shift/su_mean 0.000
_refine_ls_structure_factor_coef Fsqd
_refine_ls_weighting_details 'w=1/[\s^2^(Fo^2^)+(0.0448P)^2^+0.7714P] where P=(Fo^2^+2Fc^2^)/3'
_refine_ls_weighting_scheme calc
_refine_ls_wR_factor_gt 0.0982
_refine_ls_wR_factor_ref 0.1042
_reflns_Friedel_coverage 0.000
_reflns_number_gt 5552
_reflns_number_total 6400
_reflns_threshold_expression 'I > 2\s(I)'
_cod_data_source_file d4sc01138d2.cif
_cod_data_source_block mo_2058_cg_0m
_cod_depositor_comments 'Adding full bibliography for 1571276--1571290.cif.'
_cod_database_code 1571290
_olex2_refinement_description
;
1. Fixed Uiso
 At 1.2 times of:
  All C(H) groups
 At 1.5 times of:
  All C(H,H,H) groups
2.a Aromatic/amide H refined with riding coordinates:
 C8(H8), C9(H9), C11(H11), C12(H12), C14(H14), C15(H15), C16(H16), C17(H17),
 C18(H18), C19(H19), C20(H20), C21(H21)
2.b Idealised Me refined as rotating group:
 C13(H13A,H13B,H13C)
;
_olex2_submission_special_instructions 'No special instructions were received'
_shelx_shelxl_version_number 2018/3
_shelx_space_group_comment
;
The symmetry employed for this shelxl refinement is uniquely defined
by the following loop, which should always be used as a source of
symmetry information in preference to the above space-group names.
They are only intended as comments.
;
_shelx_estimated_absorpt_t_min 0.935
_shelx_estimated_absorpt_t_max 0.982
_diffrn_measurement_ambient_temperature_device_make 'Oxford Cryostream 800'

loop_
_space_group_symop_operation_xyz
'x, y, z'
'-x, -y, -z'

loop_
_atom_site_label
_atom_site_type_symbol
_atom_site_fract_x
_atom_site_fract_y
_atom_site_fract_z
_atom_site_U_iso_or_equiv
_atom_site_adp_type
_atom_site_occupancy
_atom_site_site_symmetry_order
_atom_site_calc_flag
_atom_site_refinement_flags_posn
_atom_site_refinement_flags_adp
_atom_site_refinement_flags_occupancy
_atom_site_disorder_assembly
_atom_site_disorder_group
S1 S 0.15970(5) 0.27493(3) 0.67336(2) 0.01965(8) Uani 1 1 d . . . . .
O1 O -0.08883(16) 0.44976(13) 0.80568(7) 0.0316(2) Uani 1 1 d . . . . .
C1 C 0.20929(18) 0.31585(13) 0.56544(8) 0.0177(2) Uani 1 1 d . . . . .
C2 C 0.24070(17) 0.44987(13) 0.52199(8) 0.0162(2) Uani 1 1 d . . . . .
C3 C 0.24278(17) 0.56342(13) 0.56688(8) 0.0163(2) Uani 1 1 d . . . . .
C4 C 0.20676(18) 0.54781(13) 0.65674(8) 0.0174(2) Uani 1 1 d . . . . .
C5 C 0.16256(18) 0.42127(14) 0.70736(8) 0.0179(2) Uani 1 1 d . . . . .
C6 C 0.0879(2) 0.41623(15) 0.79914(9) 0.0216(2) Uani 1 1 d . . . . .
C7 C 0.2291(2) 0.37565(14) 0.87120(8) 0.0214(2) Uani 1 1 d . . . . .
C8 C 0.1568(2) 0.37585(16) 0.95421(9) 0.0267(3) Uani 1 1 d . . . . .
H8 H 0.019277 0.397670 0.962751 0.032 Uiso 1 1 calc R U . . .
C9 C 0.2858(3) 0.34429(18) 1.02350(9) 0.0306(3) Uani 1 1 d . . . . .
H9 H 0.236094 0.345993 1.079311 0.037 Uiso 1 1 calc R U . . .
C10 C 0.4888(3) 0.30985(17) 1.01245(10) 0.0295(3) Uani 1 1 d . . . . .
C11 C 0.5594(2) 0.30928(17) 0.92964(10) 0.0286(3) Uani 1 1 d . . . . .
H11 H 0.696740 0.285824 0.921367 0.034 Uiso 1 1 calc R U . . .
C12 C 0.4315(2) 0.34259(16) 0.85910(9) 0.0245(3) Uani 1 1 d . . . . .
H12 H 0.481550 0.342827 0.803146 0.029 Uiso 1 1 calc R U . . .
C13 C 0.6280(3) 0.2754(2) 1.08839(11) 0.0423(4) Uani 1 1 d . . . . .
H13A H 0.650038 0.361414 1.105596 0.063 Uiso 1 1 calc R U . . .
H13B H 0.753992 0.227146 1.072828 0.063 Uiso 1 1 calc R U . . .
H13C H 0.570533 0.215424 1.136131 0.063 Uiso 1 1 calc R U . . .
C14 C 0.2092(2) 0.66305(14) 0.69727(9) 0.0214(2) Uani 1 1 d . . . . .
H14 H 0.184169 0.652239 0.756884 0.026 Uiso 1 1 calc R U . . .
C15 C 0.2471(2) 0.78915(15) 0.65150(9) 0.0232(3) Uani 1 1 d . . . . .
H15 H 0.250780 0.864881 0.679175 0.028 Uiso 1 1 calc R U . . .
C16 C 0.2804(2) 0.80481(14) 0.56294(10) 0.0229(3) Uani 1 1 d . . . . .
H16 H 0.305298 0.892260 0.530823 0.028 Uiso 1 1 calc R U . . .
C17 C 0.27765(19) 0.69548(14) 0.52187(9) 0.0195(2) Uani 1 1 d . . . . .
H17 H 0.299726 0.709486 0.461939 0.023 Uiso 1 1 calc R U . . .
C18 C 0.26665(18) 0.46827(14) 0.43197(8) 0.0190(2) Uani 1 1 d . . . . .
H18 H 0.287289 0.556765 0.399921 0.023 Uiso 1 1 calc R U . . .
C19 C 0.26238(19) 0.35968(15) 0.39026(9) 0.0214(3) Uani 1 1 d . . . . .
H19 H 0.279513 0.374996 0.329980 0.026 Uiso 1 1 calc R U . . .
C20 C 0.2332(2) 0.22732(15) 0.43523(9) 0.0228(3) Uani 1 1 d . . . . .
H20 H 0.231917 0.153436 0.405755 0.027 Uiso 1 1 calc R U . . .
C21 C 0.2066(2) 0.20534(14) 0.52253(9) 0.0214(2) Uani 1 1 d . . . . .
H21 H 0.186429 0.116134 0.553651 0.026 Uiso 1 1 calc R U . . .
S2 S 0.70155(5) 0.08213(3) 0.69321(2) 0.02201(8) Uani 1 1 d . . . . .
F1 F 0.6477(2) 0.00757(13) 0.85946(8) 0.0570(4) Uani 1 1 d . . . . .
F2 F 0.9361(2) 0.0610(2) 0.82561(9) 0.0737(5) Uani 1 1 d . . . . .
F3 F 0.8569(3) -0.13418(14) 0.80616(9) 0.0750(5) Uani 1 1 d . . . . .
O2 O 0.65262(18) 0.22700(11) 0.69721(7) 0.0297(2) Uani 1 1 d . . . . .
O3 O 0.53547(19) 0.01398(15) 0.68096(11) 0.0451(3) Uani 1 1 d . . . . .
O4 O 0.87195(16) 0.05139(11) 0.64207(7) 0.0275(2) Uani 1 1 d . . . . .
C22 C 0.7895(3) 0.0001(2) 0.80199(12) 0.0430(4) Uani 1 1 d . . . . .

loop_
_atom_site_aniso_label
_atom_site_aniso_U_11
_atom_site_aniso_U_22
_atom_site_aniso_U_33
_atom_site_aniso_U_23
_atom_site_aniso_U_13
_atom_site_aniso_U_12
S1 0.02188(15) 0.01807(15) 0.01957(15) -0.00401(11) 0.00257(11) -0.00475(11)
O1 0.0223(5) 0.0452(7) 0.0255(5) -0.0063(5) 0.0052(4) -0.0007(5)
C1 0.0153(5) 0.0197(6) 0.0194(5) -0.0065(4) 0.0010(4) -0.0032(4)
C2 0.0126(5) 0.0182(5) 0.0184(5) -0.0053(4) -0.0005(4) -0.0021(4)
C3 0.0126(5) 0.0183(5) 0.0186(5) -0.0052(4) -0.0004(4) -0.0018(4)
C4 0.0156(5) 0.0197(6) 0.0180(5) -0.0058(4) -0.0009(4) -0.0029(4)
C5 0.0159(5) 0.0214(6) 0.0170(5) -0.0051(4) 0.0005(4) -0.0031(4)
C6 0.0227(6) 0.0243(6) 0.0188(6) -0.0058(5) 0.0035(5) -0.0051(5)
C7 0.0255(6) 0.0227(6) 0.0168(6) -0.0050(5) 0.0019(5) -0.0052(5)
C8 0.0316(7) 0.0307(7) 0.0193(6) -0.0067(5) 0.0062(5) -0.0080(6)
C9 0.0408(8) 0.0363(8) 0.0165(6) -0.0057(5) 0.0036(6) -0.0119(7)
C10 0.0393(8) 0.0305(7) 0.0207(6) -0.0037(5) -0.0053(6) -0.0126(6)
C11 0.0269(7) 0.0351(8) 0.0247(7) -0.0060(6) -0.0028(5) -0.0070(6)
C12 0.0257(7) 0.0302(7) 0.0189(6) -0.0070(5) 0.0013(5) -0.0056(5)
C13 0.0502(11) 0.0524(11) 0.0254(8) -0.0020(7) -0.0119(7) -0.0184(9)
C14 0.0218(6) 0.0237(6) 0.0211(6) -0.0098(5) -0.0008(5) -0.0037(5)
C15 0.0227(6) 0.0209(6) 0.0286(7) -0.0107(5) -0.0014(5) -0.0034(5)
C16 0.0211(6) 0.0187(6) 0.0293(7) -0.0052(5) 0.0002(5) -0.0033(5)
C17 0.0179(5) 0.0187(6) 0.0217(6) -0.0039(5) 0.0010(4) -0.0022(4)
C18 0.0149(5) 0.0234(6) 0.0190(6) -0.0055(5) 0.0002(4) -0.0019(4)
C19 0.0168(5) 0.0291(7) 0.0195(6) -0.0097(5) -0.0006(4) -0.0005(5)
C20 0.0188(6) 0.0260(7) 0.0269(6) -0.0134(5) 0.0001(5) -0.0023(5)
C21 0.0196(6) 0.0195(6) 0.0273(6) -0.0096(5) 0.0011(5) -0.0032(5)
S2 0.02349(16) 0.01963(15) 0.02422(16) -0.00613(12) 0.00299(12) -0.00538(12)
F1 0.0848(10) 0.0466(7) 0.0343(6) 0.0015(5) 0.0268(6) -0.0085(6)
F2 0.0667(9) 0.1136(14) 0.0368(7) 0.0038(7) -0.0209(6) -0.0248(9)
F3 0.1030(12) 0.0429(7) 0.0543(8) 0.0212(6) 0.0258(8) 0.0249(7)
O2 0.0428(6) 0.0207(5) 0.0257(5) -0.0068(4) 0.0084(5) -0.0036(4)
O3 0.0304(6) 0.0463(8) 0.0694(10) -0.0298(7) 0.0060(6) -0.0161(6)
O4 0.0285(5) 0.0252(5) 0.0292(5) -0.0070(4) 0.0075(4) -0.0039(4)
C22 0.0530(11) 0.0379(9) 0.0306(8) 0.0068(7) 0.0091(8) -0.0025(8)

loop_
_atom_type_symbol
_atom_type_description
_atom_type_scat_dispersion_real
_atom_type_scat_dispersion_imag
_atom_type_scat_source
C C 0.0033 0.0016 'International Tables Vol C Tables 4.2.6.8 and 6.1.1.4'
H H 0.0000 0.0000 'International Tables Vol C Tables 4.2.6.8 and 6.1.1.4'
F F 0.0171 0.0103 'International Tables Vol C Tables 4.2.6.8 and 6.1.1.4'
O O 0.0106 0.0060 'International Tables Vol C Tables 4.2.6.8 and 6.1.1.4'
S S 0.1246 0.1234 'International Tables Vol C Tables 4.2.6.8 and 6.1.1.4'

loop_
_geom_angle_atom_site_label_1
_geom_angle_atom_site_label_2
_geom_angle_atom_site_label_3
_geom_angle
_geom_angle_site_symmetry_1
_geom_angle_site_symmetry_3
_geom_angle_publ_flag
C1 S1 O2 84.35(5) . . ?
C1 S1 O3 85.25(5) . . ?
C1 S1 O4 91.39(5) . 1_455 ?
C5 S1 C1 104.79(6) . . ?
C5 S1 O2 86.22(5) . . ?
C5 S1 O3 127.00(5) . . ?
C5 S1 O4 143.36(5) . 1_455 ?
O2 S1 O3 42.31(3) . . ?
O4 S1 O2 128.59(3) 1_455 . ?
O4 S1 O3 86.29(3) 1_455 . ?
C2 C1 S1 123.54(10) . . ?
C21 C1 S1 114.22(10) . . ?
C21 C1 C2 122.17(12) . . ?
C1 C2 C3 121.74(11) . . ?
C1 C2 C18 116.36(11) . . ?
C18 C2 C3 121.89(12) . . ?
C4 C3 C2 122.31(11) . . ?
C17 C3 C2 120.38(12) . . ?
C17 C3 C4 117.31(11) . . ?
C5 C4 C3 121.94(11) . . ?
C5 C4 C14 118.14(12) . . ?
C14 C4 C3 119.89(12) . . ?
C4 C5 S1 125.53(10) . . ?
C4 C5 C6 120.18(11) . . ?
C6 C5 S1 113.94(9) . . ?
O1 C6 C5 115.54(12) . . ?
O1 C6 C7 124.88(13) . . ?
C7 C6 C5 119.57(12) . . ?
C8 C7 C6 118.17(13) . . ?
C12 C7 C6 122.06(12) . . ?
C12 C7 C8 119.72(13) . . ?
C7 C8 H8 120.0 . . ?
C9 C8 C7 120.03(15) . . ?
C9 C8 H8 120.0 . . ?
C8 C9 H9 119.6 . . ?
C8 C9 C10 120.88(14) . . ?
C10 C9 H9 119.6 . . ?
C9 C10 C13 120.45(15) . . ?
C11 C10 C9 118.71(14) . . ?
C11 C10 C13 120.84(16) . . ?
C10 C11 H11 119.5 . . ?
C12 C11 C10 121.05(15) . . ?
C12 C11 H11 119.5 . . ?
C7 C12 H12 120.2 . . ?
C11 C12 C7 119.59(13) . . ?
C11 C12 H12 120.2 . . ?
C10 C13 H13A 109.5 . . ?
C10 C13 H13B 109.5 . . ?
C10 C13 H13C 109.5 . . ?
H13A C13 H13B 109.5 . . ?
H13A C13 H13C 109.5 . . ?
H13B C13 H13C 109.5 . . ?
C4 C14 H14 119.5 . . ?
C15 C14 C4 121.00(13) . . ?
C15 C14 H14 119.5 . . ?
C14 C15 H15 120.5 . . ?
C14 C15 C16 119.06(12) . . ?
C16 C15 H15 120.5 . . ?
C15 C16 H16 119.4 . . ?
C17 C16 C15 121.23(13) . . ?
C17 C16 H16 119.4 . . ?
C3 C17 H17 119.3 . . ?
C16 C17 C3 121.50(13) . . ?
C16 C17 H17 119.3 . . ?
C2 C18 H18 119.4 . . ?
C19 C18 C2 121.14(13) . . ?
C19 C18 H18 119.4 . . ?
C18 C19 H19 119.4 . . ?
C18 C19 C20 121.23(13) . . ?
C20 C19 H19 119.4 . . ?
C19 C20 H20 120.3 . . ?
C21 C20 C19 119.43(12) . . ?
C21 C20 H20 120.3 . . ?
C1 C21 H21 120.2 . . ?
C20 C21 C1 119.67(13) . . ?
C20 C21 H21 120.2 . . ?
O2 S2 O4 114.57(7) . . ?
O2 S2 C22 103.36(8) . . ?
O3 S2 O2 114.77(8) . . ?
O3 S2 O4 115.26(8) . . ?
O3 S2 C22 104.14(10) . . ?
O4 S2 C22 102.42(8) . . ?
S1 O2 S1 162.01(4) . 1_655 ?
S2 O2 S1 90.90(6) . 1_655 ?
S2 O2 S1 101.59(6) . . ?
S2 O3 S1 101.33(7) . . ?
F1 C22 S2 112.13(15) . . ?
F1 C22 F2 107.31(18) . . ?
F1 C22 F3 107.71(15) . . ?
F2 C22 S2 111.23(13) . . ?
F3 C22 S2 110.14(15) . . ?
F3 C22 F2 108.16(19) . . ?

loop_
_geom_bond_atom_site_label_1
_geom_bond_atom_site_label_2
_geom_bond_distance
_geom_bond_site_symmetry_2
_geom_bond_publ_flag
S1 C1 1.7250(14) . ?
S1 C5 1.6544(14) . ?
S1 O2 3.3597(15) . ?
S1 O3 3.3689(16) . ?
S1 O4 3.2843(13) 1_455 ?
O1 C6 1.2180(18) . ?
C1 C2 1.4130(18) . ?
C1 C21 1.4095(18) . ?
C2 C3 1.4556(17) . ?
C2 C18 1.4210(18) . ?
C3 C4 1.4306(18) . ?
C3 C17 1.4107(18) . ?
C4 C5 1.4167(18) . ?
C4 C14 1.4269(18) . ?
C5 C6 1.5354(18) . ?
C6 C7 1.469(2) . ?
C7 C8 1.4056(19) . ?
C7 C12 1.398(2) . ?
C8 H8 0.9500 . ?
C8 C9 1.384(2) . ?
C9 H9 0.9500 . ?
C9 C10 1.401(2) . ?
C10 C11 1.400(2) . ?
C10 C13 1.507(2) . ?
C11 H11 0.9500 . ?
C11 C12 1.394(2) . ?
C12 H12 0.9500 . ?
C13 H13A 0.9800 . ?
C13 H13B 0.9800 . ?
C13 H13C 0.9800 . ?
C14 H14 0.9500 . ?
C14 C15 1.371(2) . ?
C15 H15 0.9500 . ?
C15 C16 1.407(2) . ?
C16 H16 0.9500 . ?
C16 C17 1.3803(19) . ?
C17 H17 0.9500 . ?
C18 H18 0.9500 . ?
C18 C19 1.3817(19) . ?
C19 H19 0.9500 . ?
C19 C20 1.402(2) . ?
C20 H20 0.9500 . ?
C20 C21 1.378(2) . ?
C21 H21 0.9500 . ?
S2 O2 1.4444(11) . ?
S2 O3 1.4388(13) . ?
S2 O4 1.4452(11) . ?
S2 C22 1.832(2) . ?
F1 C22 1.328(2) . ?
F2 C22 1.339(3) . ?
F3 C22 1.337(2) . ?

loop_
_geom_torsion_atom_site_label_1
_geom_torsion_atom_site_label_2
_geom_torsion_atom_site_label_3
_geom_torsion_atom_site_label_4
_geom_torsion
_geom_torsion_site_symmetry_1
_geom_torsion_site_symmetry_2
_geom_torsion_site_symmetry_3
_geom_torsion_site_symmetry_4
_geom_torsion_publ_flag
S1 C1 C2 C3 3.04(17) . . . . ?
S1 C1 C2 C18 -175.89(9) . . . . ?
S1 C1 C21 C20 176.44(10) . . . . ?
S1 C5 C6 O1 -89.06(14) . . . . ?
S1 C5 C6 C7 92.20(13) . . . . ?
O1 C6 C7 C8 -0.4(2) . . . . ?
O1 C6 C7 C12 -177.87(15) . . . . ?
C1 S1 C5 C4 -2.76(13) . . . . ?
C1 S1 C5 C6 170.36(9) . . . . ?
C1 C2 C3 C4 -2.15(18) . . . . ?
C1 C2 C3 C17 178.99(12) . . . . ?
C1 C2 C18 C19 -0.44(18) . . . . ?
C2 C1 C21 C20 -0.6(2) . . . . ?
C2 C3 C4 C5 -1.38(19) . . . . ?
C2 C3 C4 C14 -179.53(11) . . . . ?
C2 C3 C17 C16 -179.98(12) . . . . ?
C2 C18 C19 C20 -0.3(2) . . . . ?
C3 C2 C18 C19 -179.37(12) . . . . ?
C3 C4 C5 S1 3.97(18) . . . . ?
C3 C4 C5 C6 -168.75(12) . . . . ?
C3 C4 C14 C15 -0.5(2) . . . . ?
C4 C3 C17 C16 1.10(19) . . . . ?
C4 C5 C6 O1 84.46(17) . . . . ?
C4 C5 C6 C7 -94.28(16) . . . . ?
C4 C14 C15 C16 1.1(2) . . . . ?
C5 S1 C1 C2 -0.70(13) . . . . ?
C5 S1 C1 C21 -177.74(10) . . . . ?
C5 C4 C14 C15 -178.71(12) . . . . ?
C5 C6 C7 C8 178.24(13) . . . . ?
C5 C6 C7 C12 0.8(2) . . . . ?
C6 C7 C8 C9 -177.14(14) . . . . ?
C6 C7 C12 C11 177.86(14) . . . . ?
C7 C8 C9 C10 -0.9(2) . . . . ?
C8 C7 C12 C11 0.4(2) . . . . ?
C8 C9 C10 C11 0.6(2) . . . . ?
C8 C9 C10 C13 -179.92(16) . . . . ?
C9 C10 C11 C12 0.2(2) . . . . ?
C10 C11 C12 C7 -0.7(2) . . . . ?
C12 C7 C8 C9 0.4(2) . . . . ?
C13 C10 C11 C12 -179.25(16) . . . . ?
C14 C4 C5 S1 -177.84(10) . . . . ?
C14 C4 C5 C6 9.44(18) . . . . ?
C14 C15 C16 C17 -0.7(2) . . . . ?
C15 C16 C17 C3 -0.5(2) . . . . ?
C17 C3 C4 C5 177.52(12) . . . . ?
C17 C3 C4 C14 -0.64(18) . . . . ?
C18 C2 C3 C4 176.72(11) . . . . ?
C18 C2 C3 C17 -2.14(18) . . . . ?
C18 C19 C20 C21 0.6(2) . . . . ?
C19 C20 C21 C1 -0.1(2) . . . . ?
C21 C1 C2 C3 179.85(12) . . . . ?
C21 C1 C2 C18 0.92(18) . . . . ?
O2 S1 C1 C2 -85.27(11) . . . . ?
O2 S1 C1 C21 97.68(10) . . . . ?
O2 S1 C5 C4 80.39(11) . . . . ?
O2 S1 C5 C6 -106.50(10) . . . . ?
O2 S2 O3 S1 -0.25(9) . . . . ?
O2 S2 C22 F1 65.40(16) . . . . ?
O2 S2 C22 F2 -54.77(16) . . . . ?
O2 S2 C22 F3 -174.68(14) . . . . ?
O3 S1 C1 C2 -127.76(11) . . . . ?
O3 S1 C1 C21 55.20(10) . . . . ?
O3 S1 C5 C4 92.51(12) . . . . ?
O3 S1 C5 C6 -94.38(10) . . . . ?
O3 S2 O2 S1 -166.71(8) . . . 1_655 ?
O3 S2 O2 S1 0.26(9) . . . . ?
O3 S2 C22 F1 -54.86(17) . . . . ?
O3 S2 C22 F2 -175.03(15) . . . . ?
O3 S2 C22 F3 65.06(17) . . . . ?
O4 S1 C1 C2 146.07(11) 1_455 . . . ?
O4 S1 C1 C21 -30.97(10) 1_455 . . . ?
O4 S1 C5 C4 -116.14(11) 1_455 . . . ?
O4 S1 C5 C6 56.97(14) 1_455 . . . ?
O4 S2 O2 S1 -30.01(7) . . . 1_655 ?
O4 S2 O2 S1 136.96(6) . . . . ?
O4 S2 O3 S1 -136.65(6) . . . . ?
O4 S2 C22 F1 -175.27(14) . . . . ?
O4 S2 C22 F2 64.57(16) . . . . ?
O4 S2 C22 F3 -55.34(16) . . . . ?
C22 S2 O2 S1 80.58(7) . . . 1_655 ?
C22 S2 O2 S1 -112.46(8) . . . . ?
C22 S2 O3 S1 111.99(8) . . . . ?
